data_2104661
loop_
_publ_author_name
'Johnstone, Russell D. L.'
'Lennie, Alistair R.'
'Parsons, Simon'
'Pidcock, Elna'
'Warren, John E.'

_publ_section_title
;
 Comparison of the effects of pressure on three layered hydrates: a
 partially successful attempt to predict a high-pressure phase
 transition
;
_journal_issue 6
_journal_name_full 'Acta Crystallographica Section B'
_journal_page_first 731
_journal_page_last 748
_journal_paper_doi 10.1107/S0108768109039469
_journal_volume 65
_journal_year 2009
_chemical_formula_moiety 'C9 H13 N1 O6 S1'
_chemical_formula_sum 'C9 H13 N O6 S'
_chemical_formula_weight 263.27
_chemical_name_common 'S-4-Sulfo-L-Phenylalanine monohydrate'
_space_group_IT_number 4
_symmetry_cell_setting monoclinic
_symmetry_space_group_name_Hall 'P 2yb'
_symmetry_space_group_name_H-M 'P 1 21 1'
_atom_sites_solution_hydrogens geom
_atom_sites_solution_primary direct
_cell_angle_alpha 90
_cell_angle_beta 113.060(11)
_cell_angle_gamma 90
_cell_formula_units_Z 4
_cell_length_a 9.9602(9)
_cell_length_b 8.1894(6)
_cell_length_c 12.475(2)
_cell_measurement_reflns_used 770
_cell_measurement_temperature 293
_cell_measurement_theta_max 16
_cell_measurement_theta_min 2
_cell_volume 936.3(2)
_computing_cell_refinement 'Apex2 (Bruker AXS, 2006)'
_computing_data_collection 'Apex2 (Bruker AXS, 2006)'
_computing_data_reduction 'Apex2 (Bruker AXS, 2006)'
_computing_molecular_graphics 'CAMERON (Watkin et al., 1996)'
_computing_publication_material 'CRYSTALS (Betteridge et al., 2003)'
_computing_structure_refinement 'CRYSTALS (Betteridge et al., 2003)'
_computing_structure_solution 'Sir2004 (Burla et al., 2005)'
_diffrn_ambient_temperature 293
_diffrn_measured_fraction_theta_full 0.401
_diffrn_measured_fraction_theta_max 0.361
_diffrn_measurement_device 'Bruker Kappa Apex2'
_diffrn_measurement_device_type Area
_diffrn_measurement_method \w
_diffrn_radiation_monochromator silicon
_diffrn_radiation_type synchrotron
_diffrn_radiation_wavelength 0.47800
_diffrn_reflns_av_R_equivalents 0.0701
_diffrn_reflns_limit_h_max 8
_diffrn_reflns_limit_h_min -12
_diffrn_reflns_limit_k_max 10
_diffrn_reflns_limit_k_min 0
_diffrn_reflns_limit_l_max 12
_diffrn_reflns_limit_l_min 0
_diffrn_reflns_number 4016
_diffrn_reflns_reduction_process
;
 Scaled and merged with Sortav
 R.H. Blessing, (1987) Cryst. Rev. 1, 3-58
 R.H. Blessing, (1989) J. Appl. Cryst. 22, 396-397
;
_diffrn_reflns_theta_full 13.401
_diffrn_reflns_theta_max 17.404
_diffrn_reflns_theta_min 1.503
_diffrn_standards_number 0
_exptl_absorpt_coefficient_mu 0.367
_exptl_absorpt_correction_T_max 0.96
_exptl_absorpt_correction_T_min 0.78
_exptl_absorpt_correction_type multi-scan
_exptl_absorpt_process_details 'SADABS (Siemens, 1996)'
_exptl_crystal_colour colourless
_exptl_crystal_density_diffrn 1.868
_exptl_crystal_density_method 'not measured'
_exptl_crystal_description plate
_exptl_crystal_F_000 552
_exptl_crystal_size_max 0.20
_exptl_crystal_size_mid 0.20
_exptl_crystal_size_min 0.10
_refine_diff_density_max 0.27
_refine_diff_density_min -0.24
_refine_ls_extinction_method None
_refine_ls_goodness_of_fit_ref 0.9869
_refine_ls_hydrogen_treatment mixed
_refine_ls_matrix_type full
_refine_ls_number_parameters 163
_refine_ls_number_reflns 577
_refine_ls_number_restraints 463
_refine_ls_R_factor_all 0.0805
_refine_ls_R_factor_gt 0.0529
_refine_ls_shift/su_max 0.000059
_refine_ls_structure_factor_coef F
_refine_ls_weighting_details
;
 Method, part 1, Chebychev polynomial, (Watkin, 1994, Prince, 1982)
 [weight] = 1.0/[A~0~*T~0~(x)+A~1~*T~1~(x) ... +A~n-1~]*T~n-1~(x)]
 where A~i~ are the Chebychev coefficients listed below and x= Fcalc/Fmax
 Method = Robust Weighting (Prince, 1982)
 W = [weight] * [1-(deltaF/6*sigmaF)^2^]^2^
 A~i~ are:
 6.94 -4.39 2.82
;
_refine_ls_weighting_scheme calc
_refine_ls_wR_factor_all 0.0785
_refine_ls_wR_factor_gt 0.0533
_refine_ls_wR_factor_ref 0.0533
_reflns_number_gt 577
_reflns_number_total 746
_reflns_threshold_expression I>2.0\s(I)
_cod_data_source_file ws5073.cif
_cod_data_source_block SPMII4.0GPa
_cod_depositor_comments
;
The following automatic conversions were performed:
'_symmetry_cell_setting' value 'Monoclinic' changed to 'monoclinic'
according to '/home/saulius/struct/CIF-dictionaries/cif_core.dic'
dictionary named 'cif_core.dic' version 2.4.1 from 2010-06-29.

Automatic conversion script
Id: cif_fix_enum 1527 2010-12-29 10:47:43Z saulius 

The following automatic conversions were performed:

'_symmetry_cell_setting' value 'Monoclinic' changed to 'monoclinic'
according to /home/saulius/struct/CIF-dictionaries/cif_core.dic
dictionary named 'cif_core.dic' version 2.4.1 from 2010-06-29.

Automatic conversion script
Id: cif_fix_values 1715 2011-07-08 13:25:40Z adriana 
;
_cod_original_sg_symbol_H-M 'P 1 21 1 '
_cod_original_formula_sum 'C9 H13 N1 O6 S1'
_cod_database_code 2104661
_cod_database_fobs_code 2104661

loop_
_symmetry_equiv_pos_as_xyz
x,y,z
-x,y+1/2,-z

loop_
_atom_site_type_symbol
_atom_site_label
_atom_site_fract_x
_atom_site_fract_y
_atom_site_fract_z
_atom_site_U_iso_or_equiv
_atom_site_adp_type
_atom_site_occupancy
_atom_site_disorder_assembly
_atom_site_disorder_group
S S11 0.6747(3) -0.0015(2) 0.2179(4) 0.0214 Uani 1.0000 . .
N N11 1.0032(9) 0.1216(7) 0.9208(8) 0.0247(12) Uiso 1.0000 . .
O O11 1.0939(8) -0.1861(6) 0.9339(8) 0.0270(11) Uiso 1.0000 . .
O O21 1.0249(8) -0.2099(6) 0.7425(8) 0.0257(11) Uiso 1.0000 . .
O O31 0.7236(7) -0.1583(6) 0.1928(7) 0.0222(11) Uiso 1.0000 . .
O O41 0.7173(7) 0.1279(6) 0.1560(7) 0.0225(11) Uiso 1.0000 . .
O O51 0.5221(6) 0.0025(6) 0.1978(7) 0.0247(11) Uiso 1.0000 . .
C C11 1.0361(9) -0.1330(6) 0.8369(6) 0.0249(10) Uiso 1.0000 . .
C C21 0.9673(7) 0.0334(6) 0.8094(6) 0.0236(10) Uiso 1.0000 . .
C C31 1.0224(7) 0.1283(7) 0.7287(7) 0.0225(10) Uiso 1.0000 . .
C C41 0.9371(6) 0.0935(5) 0.6022(6) 0.0221(10) Uiso 1.0000 . .
C C51 0.8008(7) 0.1634(6) 0.5449(7) 0.0226(11) Uiso 1.0000 . .
C C61 0.7192(6) 0.1346(6) 0.4279(7) 0.0224(11) Uiso 1.0000 . .
C C71 0.7744(6) 0.0334(5) 0.3672(6) 0.0216(10) Uiso 1.0000 . .
C C81 0.9116(7) -0.0379(6) 0.4230(7) 0.0226(11) Uiso 1.0000 . .
C C91 0.9917(6) -0.0074(6) 0.5397(7) 0.0225(10) Uiso 1.0000 . .
H H11 1.057(5) -0.304(2) 0.766(2) 0.0731(15) Uiso 1.0000 . .
H H41 1.1017 0.1334 0.9568 0.0370 Uiso 1.0000 . .
H H51 0.9603 0.2218 0.9065 0.0370 Uiso 1.0000 . .
H H61 0.9698 0.0637 0.9676 0.0370 Uiso 1.0000 . .
H H71 0.8589 0.0208 0.7703 0.0284 Uiso 1.0000 . .
H H81 1.0158 0.2465 0.7422 0.0270 Uiso 1.0000 . .
H H91 1.1256 0.0983 0.7482 0.0270 Uiso 1.0000 . .
H H101 0.7623 0.2327 0.5870 0.0271 Uiso 1.0000 . .
H H111 0.6262 0.1842 0.3901 0.0268 Uiso 1.0000 . .
H H121 0.9498 -0.1073 0.3807 0.0271 Uiso 1.0000 . .
H H131 1.0851 -0.0561 0.5774 0.0270 Uiso 1.0000 . .
S S12 0.1875(3) 0.0189(2) 0.2270(4) 0.0215 Uani 1.0000 . .
N N12 0.6186(8) 0.1906(8) 0.9230(8) 0.0237(12) Uiso 1.0000 . .
O O12 0.5130(7) -0.1034(7) 0.9522(8) 0.0243(11) Uiso 1.0000 . .
O O22 0.3294(8) -0.0896(6) 0.7796(8) 0.0251(11) Uiso 1.0000 . .
O O32 0.2349(7) -0.1236(6) 0.1828(7) 0.0244(11) Uiso 1.0000 . .
O O42 0.2077(7) 0.1683(6) 0.1710(8) 0.0262(12) Uiso 1.0000 . .
O O52 0.0404(6) -0.0007(6) 0.2206(7) 0.0221(10) Uiso 1.0000 . .
C C12 0.4504(7) -0.0384(7) 0.8601(7) 0.0237(10) Uiso 1.0000 . .
C C22 0.5095(7) 0.1067(6) 0.8188(6) 0.0240(10) Uiso 1.0000 . .
C C32 0.5797(7) 0.0547(8) 0.7361(7) 0.0245(10) Uiso 1.0000 . .
C C42 0.4752(7) 0.0351(8) 0.6124(6) 0.0236(9) Uiso 1.0000 . .
C C52 0.3439(8) 0.1194(9) 0.5690(7) 0.0244(11) Uiso 1.0000 . .
C C62 0.2546(7) 0.1148(9) 0.4506(7) 0.0235(11) Uiso 1.0000 . .
C C72 0.3013(6) 0.0328(8) 0.3756(6) 0.0226(10) Uiso 1.0000 . .
C C82 0.4299(7) -0.0537(8) 0.4184(7) 0.0223(11) Uiso 1.0000 . .
C C92 0.5152(8) -0.0525(9) 0.5354(7) 0.0233(10) Uiso 1.0000 . .
H H12 0.315(4) -0.181(3) 0.804(3) 0.0731(15) Uiso 1.0000 . .
H H42 0.6936 0.1212 0.9608 0.0355 Uiso 1.0000 . .
H H52 0.6534 0.2807 0.8996 0.0355 Uiso 1.0000 . .
H H62 0.5751 0.2211 0.9718 0.0355 Uiso 1.0000 . .
H H72 0.4276 0.1838 0.7775 0.0287 Uiso 1.0000 . .
H H82 0.6527 0.1384 0.7386 0.0295 Uiso 1.0000 . .
H H92 0.6294 -0.0511 0.7634 0.0295 Uiso 1.0000 . .
H H102 0.3145 0.1810 0.6206 0.0293 Uiso 1.0000 . .
H H112 0.1624 0.1679 0.4221 0.0282 Uiso 1.0000 . .
H H122 0.4598 -0.1145 0.3668 0.0268 Uiso 1.0000 . .
H H132 0.6036 -0.1132 0.5639 0.0280 Uiso 1.0000 . .
O O61 0.7016(10) -0.3811(8) 0.0177(12) 0.0314(16) Uiso 1.0000 . .
H H21 0.687(5) -0.297(4) 0.050(2) 0.0730(11) Uiso 1.0000 . .
H H31 0.637(4) -0.379(3) -0.0502(18) 0.0730(11) Uiso 1.0000 . .
O O62 0.1713(10) 0.4377(7) 0.0023(12) 0.0261(15) Uiso 1.0000 . .
H H22 0.124(3) 0.447(5) -0.0698(13) 0.0730(11) Uiso 1.0000 . .
H H32 0.204(5) 0.342(2) 0.012(3) 0.0730(11) Uiso 1.0000 . .

loop_
_atom_site_aniso_label
_atom_site_aniso_U_11
_atom_site_aniso_U_22
_atom_site_aniso_U_33
_atom_site_aniso_U_12
_atom_site_aniso_U_13
_atom_site_aniso_U_23
S11 0.0223(13) 0.0204(9) 0.0216(17) -0.0004(11) 0.0089(14) -0.0003(12)
S12 0.0179(13) 0.0211(9) 0.0247(17) -0.0017(10) 0.0075(13) -0.0042(12)

loop_
_atom_type_symbol
_atom_type_scat_dispersion_real
_atom_type_scat_dispersion_imag
_atom_type_scat_source
C 0.0000 0.0000 'International Tables Vol C 4.2.6.8 and 6.1.1.4'
H 0.0000 0.0000 'International Tables Vol C 4.2.6.8 and 6.1.1.4'
N 0.0010 0.0010 'International Tables Vol C 4.2.6.8 and 6.1.1.4'
O 0.0030 0.0030 'International Tables Vol C 4.2.6.8 and 6.1.1.4'
S 0.0610 0.0550 'International Tables Vol C 4.2.6.8 and 6.1.1.4'

loop_
_geom_angle_atom_site_label_1
_geom_angle_atom_site_label_2
_geom_angle_atom_site_label_3
_geom_angle_site_symmetry_1
_geom_angle_site_symmetry_2
_geom_angle_site_symmetry_3
_geom_angle
_geom_angle_publ_flag
O31 S11 O41 . . . 109.6(3) yes
O31 S11 O51 . . . 113.8(3) yes
O41 S11 O51 . . . 113.2(3) yes
O31 S11 C71 . . . 105.9(3) yes
O41 S11 C71 . . . 106.3(3) yes
O51 S11 C71 . . . 107.5(3) yes
C21 N11 H41 . . . 109.5 no
C21 N11 H51 . . . 109.5 no
H41 N11 H51 . . . 109.5 no
C21 N11 H61 . . . 109.5 no
H41 N11 H61 . . . 109.5 no
H51 N11 H61 . . . 109.5 no
C11 O21 H11 . . . 104.2(15) no
O21 C11 O11 . . . 125.1(3) yes
O21 C11 C21 . . . 111.3(3) yes
O11 C11 C21 . . . 123.6(3) yes
C11 C21 N11 . . . 107.9(3) yes
C11 C21 C31 . . . 111.1(3) yes
N11 C21 C31 . . . 110.6(3) yes
C11 C21 H71 . . . 109.1 no
N11 C21 H71 . . . 109.1 no
C31 C21 H71 . . . 109.1 no
C21 C31 C41 . . . 113.2(3) yes
C21 C31 H81 . . . 108.5 no
C41 C31 H81 . . . 108.5 no
C21 C31 H91 . . . 108.5 no
C41 C31 H91 . . . 108.5 no
H81 C31 H91 . . . 109.5 no
C31 C41 C51 . . . 120.1(3) yes
C31 C41 C91 . . . 121.4(3) yes
C51 C41 C91 . . . 118.6(3) yes
C41 C51 C61 . . . 121.6(3) yes
C41 C51 H101 . . . 119.2 no
C61 C51 H101 . . . 119.2 no
C51 C61 C71 . . . 119.1(3) yes
C51 C61 H111 . . . 120.4 no
C71 C61 H111 . . . 120.4 no
S11 C71 C61 . . . 120.0(3) yes
S11 C71 C81 . . . 119.8(3) yes
C61 C71 C81 . . . 120.2(3) yes
C71 C81 C91 . . . 119.9(3) yes
C71 C81 H121 . . . 120.1 no
C91 C81 H121 . . . 120.1 no
C41 C91 C81 . . . 120.6(3) yes
C41 C91 H131 . . . 119.7 no
C81 C91 H131 . . . 119.7 no
O32 S12 O42 . . . 111.6(3) yes
O32 S12 O52 . . . 111.3(3) yes
O42 S12 O52 . . . 113.1(3) yes
O32 S12 C72 . . . 106.4(3) yes
O42 S12 C72 . . . 107.3(3) yes
O52 S12 C72 . . . 106.6(3) yes
C22 N12 H42 . . . 109.5 no
C22 N12 H52 . . . 109.5 no
H42 N12 H52 . . . 109.5 no
C22 N12 H62 . . . 109.5 no
H42 N12 H62 . . . 109.5 no
H52 N12 H62 . . . 109.5 no
C12 O22 H12 . . . 104.0(15) no
O22 C12 O12 . . . 125.1(3) yes
O22 C12 C22 . . . 111.0(3) yes
O12 C12 C22 . . . 123.7(3) yes
C12 C22 N12 . . . 108.3(3) yes
C12 C22 C32 . . . 111.0(3) yes
N12 C22 C32 . . . 110.4(3) yes
C12 C22 H72 . . . 109.0 no
N12 C22 H72 . . . 109.0 no
C32 C22 H72 . . . 109.0 no
C22 C32 C42 . . . 114.3(3) yes
C22 C32 H82 . . . 108.2 no
C42 C32 H82 . . . 108.2 no
C22 C32 H92 . . . 108.2 no
C42 C32 H92 . . . 108.2 no
H82 C32 H92 . . . 109.5 no
C32 C42 C52 . . . 121.2(3) yes
C32 C42 C92 . . . 120.1(3) yes
C52 C42 C92 . . . 118.3(3) yes
C42 C52 C62 . . . 120.8(3) yes
C42 C52 H102 . . . 119.6 no
C62 C52 H102 . . . 119.6 no
C52 C62 C72 . . . 119.3(3) yes
C52 C62 H112 . . . 120.4 no
C72 C62 H112 . . . 120.4 no
S12 C72 C62 . . . 120.0(3) yes
S12 C72 C82 . . . 119.6(3) yes
C62 C72 C82 . . . 120.0(3) yes
C72 C82 C92 . . . 120.3(3) yes
C72 C82 H122 . . . 119.9 no
C92 C82 H122 . . . 119.9 no
C42 C92 C82 . . . 121.2(3) yes
C42 C92 H132 . . . 119.4 no
C82 C92 H132 . . . 119.4 no
H21 O61 H31 . . . 105.000(12) no
H22 O62 H32 . . . 105.000(8) no

loop_
_geom_bond_atom_site_label_1
_geom_bond_atom_site_label_2
_geom_bond_site_symmetry_1
_geom_bond_site_symmetry_2
_geom_bond_distance
_geom_bond_publ_flag
S11 O31 . . 1.451(5) yes
S11 O41 . . 1.468(5) yes
S11 O51 . . 1.441(5) yes
S11 C71 . . 1.758(6) yes
N11 C21 . . 1.480(7) yes
N11 H41 . . 0.910 no
N11 H51 . . 0.910 no
N11 H61 . . 0.910 no
O11 C11 . . 1.200(7) yes
O21 C11 . . 1.301(6) yes
O21 H11 . . 0.840(8) no
C11 C21 . . 1.504(5) yes
C21 C31 . . 1.535(6) yes
C21 H71 . . 1.000 no
C31 C41 . . 1.498(7) yes
C31 H81 . . 0.990 no
C31 H91 . . 0.990 no
C41 C51 . . 1.386(6) yes
C41 C91 . . 1.386(6) yes
C51 C61 . . 1.385(7) yes
C51 H101 . . 0.950 no
C61 C71 . . 1.374(6) yes
C61 H111 . . 0.950 no
C71 C81 . . 1.395(6) yes
C81 C91 . . 1.382(6) yes
C81 H121 . . 0.950 no
C91 H131 . . 0.950 no
S12 O32 . . 1.447(5) yes
S12 O42 . . 1.460(5) yes
S12 O52 . . 1.445(5) yes
S12 C72 . . 1.758(6) yes
N12 C22 . . 1.495(7) yes
N12 H42 . . 0.910 no
N12 H52 . . 0.910 no
N12 H62 . . 0.910 no
O12 C12 . . 1.196(7) yes
O22 C12 . . 1.300(6) yes
O22 H12 . . 0.841(8) no
C12 C22 . . 1.503(5) yes
C22 C32 . . 1.517(6) yes
C22 H72 . . 1.000 no
C32 C42 . . 1.494(7) yes
C32 H82 . . 0.990 no
C32 H92 . . 0.990 no
C42 C52 . . 1.387(6) yes
C42 C92 . . 1.377(6) yes
C52 C62 . . 1.395(7) yes
C52 H102 . . 0.950 no
C62 C72 . . 1.373(6) yes
C62 H112 . . 0.950 no
C72 C82 . . 1.375(6) yes
C82 C92 . . 1.371(7) yes
C82 H122 . . 0.950 no
C92 H132 . . 0.950 no
O61 H21 . . 0.84000(6) no
O61 H31 . . 0.84000(15) no
O62 H22 . . 0.84001(15) no
O62 H32 . . 0.84001(6) no
